data_7021060
loop_
_publ_author_name
'Dom\'inguez-Mart\'in, Alicia'
'Choquesillo-Lazarte, Duane'
'Dobado, Jose A.'
'Vidal, Isaac'
'Lezama, Luis'
'Gonz\'alez-P\'erez, Josefa Mar\'ia'
'Casti\~neiras, Alfonso'
'Nicl\'os-Guti\'errez, Juan'

_publ_section_title
;
 From 7-azaindole to adenine: molecular recognition aspects on
 mixed-ligand Cu(ii) complexes with deaza-adenine ligands.
;
_journal_issue 17
_journal_name_full 'Dalton transactions (Cambridge, England : 2003)'
_journal_page_first 6119
_journal_page_last 6130
_journal_paper_doi 10.1039/c2dt32191b
_journal_volume 42
_journal_year 2013
_chemical_formula_sum 'C14 H17 Cu2 N5 O9'
_chemical_formula_weight 526.41
_chemical_name_systematic
;
?
;
_space_group_IT_number 36
_symmetry_cell_setting orthorhombic
_symmetry_space_group_name_Hall 'C 2c -2'
_symmetry_space_group_name_H-M 'C m c 21'
_atom_sites_solution_hydrogens geom
_atom_sites_solution_primary direct
_atom_sites_solution_secondary difmap
_audit_creation_method SHELXL-97
_cell_angle_alpha 90.00
_cell_angle_beta 90.00
_cell_angle_gamma 90.00
_cell_formula_units_Z 4
_cell_length_a 15.401(3)
_cell_length_b 14.480(3)
_cell_length_c 8.1120(16)
_cell_measurement_temperature 100(2)
_cell_volume 1809.0(6)
_computing_cell_refinement 'HKL2000 (Otwinowski & Minor, 1997)'
_computing_data_collection 'MxCube (ESRF, 2006)'
_computing_data_reduction 'HKL2000 (Otwinowski & Minor, 1997)'
_computing_structure_refinement 'SHELXL-97 (Sheldrick, 2008)'
_computing_structure_solution 'SHELXS-97 (Sheldrick, 2008)'
_diffrn_ambient_temperature 100(2)
_diffrn_detector 'CCD plate'
_diffrn_detector_area_resol_mean 9.6
_diffrn_measured_fraction_theta_full 0.945
_diffrn_measured_fraction_theta_max 0.945
_diffrn_measurement_device_type 'Single-axis HUBER diffractometer'
_diffrn_measurement_method 'CCD rotation images, thick slices'
_diffrn_radiation_detector 'ADSC Q210r CCD (binned mode)'
_diffrn_radiation_monochromator 'Si 111'
_diffrn_radiation_source synchrotron
_diffrn_radiation_type synchrotron
_diffrn_radiation_wavelength 0.73800
_diffrn_reflns_av_R_equivalents 0.0000
_diffrn_reflns_av_sigmaI/netI 0.0237
_diffrn_reflns_limit_h_max 19
_diffrn_reflns_limit_h_min 0
_diffrn_reflns_limit_k_max 18
_diffrn_reflns_limit_k_min 0
_diffrn_reflns_limit_l_max 0
_diffrn_reflns_limit_l_min -9
_diffrn_reflns_number 1048
_diffrn_reflns_theta_full 28.21
_diffrn_reflns_theta_max 28.21
_diffrn_reflns_theta_min 4.60
_diffrn_source_type 'ESRF-CRG BM16'
_exptl_absorpt_coefficient_mu 2.415
_exptl_absorpt_correction_type none
_exptl_crystal_colour 'pale blue'
_exptl_crystal_density_diffrn 1.933
_exptl_crystal_density_method 'not measured'
_exptl_crystal_description needle
_exptl_crystal_F_000 1064
_exptl_crystal_size_max 0.08
_exptl_crystal_size_mid 0.02
_exptl_crystal_size_min 0.02
_refine_diff_density_max 0.695
_refine_diff_density_min -0.672
_refine_diff_density_rms 0.097
_refine_ls_abs_structure_details 'Flack H D (1983), Acta Cryst. A39, 876-881'
_refine_ls_abs_structure_Flack 0.09(3)
_refine_ls_extinction_coef 0.034(5)
_refine_ls_extinction_expression Fc^*^=kFc[1+0.001xFc^2^\l^3^/sin(2\q)]^-1/4^
_refine_ls_extinction_method SHELXL
_refine_ls_goodness_of_fit_ref 1.042
_refine_ls_hydrogen_treatment constr
_refine_ls_matrix_type full
_refine_ls_number_parameters 140
_refine_ls_number_reflns 1048
_refine_ls_number_restraints 4
_refine_ls_restrained_S_all 1.130
_refine_ls_R_factor_all 0.0466
_refine_ls_R_factor_gt 0.0463
_refine_ls_shift/su_max 0.000
_refine_ls_shift/su_mean 0.000
_refine_ls_structure_factor_coef Fsqd
_refine_ls_weighting_details 'calc w=1/[\s^2^(Fo^2^)+(0.1143P)^2^+0.7631P] where P=(Fo^2^+2Fc^2^)/3'
_refine_ls_weighting_scheme calc
_refine_ls_wR_factor_gt 0.1290
_refine_ls_wR_factor_ref 0.1298
_reflns_number_gt 1031
_reflns_number_total 1048
_reflns_threshold_expression >2sigma(I)
_cod_data_source_file c2dt32191b.txt
_cod_data_source_block C607_Comp.5
_cod_depositor_comments
;
The following automatic conversions were performed:

'_symmetry_cell_setting' value 'Orthorhombic' changed to
'orthorhombic' according to
/home/saulius/struct/CIF-dictionaries/cif_core.dic dictionary named
'cif_core.dic' version 2.4.2 from 2011-04-26.

Automatic conversion script
Id: cif_fix_values 1891 2012-01-12 08:04:46Z andrius 
;
_cod_original_sg_symbol_H-M Cmc21
_cod_database_code 7021060

loop_
_space_group_symop_id
_space_group_symop_operation_xyz
1 'x, y, z'
2 '-x, -y, z+1/2'
3 '-x, y, z'
4 'x, -y, z+1/2'
5 'x+1/2, y+1/2, z'
6 '-x+1/2, -y+1/2, z+1/2'
7 '-x+1/2, y+1/2, z'
8 'x+1/2, -y+1/2, z+1/2'

loop_
_atom_site_label
_atom_site_type_symbol
_atom_site_fract_x
_atom_site_fract_y
_atom_site_fract_z
_atom_site_U_iso_or_equiv
_atom_site_adp_type
_atom_site_occupancy
_atom_site_symmetry_multiplicity
_atom_site_calc_flag
_atom_site_refinement_flags
_atom_site_disorder_assembly
_atom_site_disorder_group
O1 O 0.0000 0.1005(6) 0.4499(16) 0.092(3) Uani 1 2 d S . .
H1 H 0.0414 0.1374 0.4773 0.111 Uiso 1 1 d R . .
Cu1 Cu 0.30729(3) 0.14696(4) 0.93048(15) 0.0479(4) Uani 1 1 d . . .
N10 N 0.1857(3) 0.1579(3) 1.0029(10) 0.0491(13) Uani 1 1 d . . .
H10 H 0.1804 0.2145 1.0562 0.059 Uiso 1 1 calc R . .
C11 C 0.1288(4) 0.1607(4) 0.8589(10) 0.0512(13) Uani 1 1 d . . .
H11a H 0.0797 0.2031 0.8804 0.061 Uiso 1 1 calc R . .
H11b H 0.1047 0.0983 0.8382 0.061 Uiso 1 1 calc R . .
C12 C 0.1791(4) 0.1936(4) 0.7062(9) 0.0525(13) Uani 1 1 d . . .
O11 O 0.2612(2) 0.2014(3) 0.7236(6) 0.0562(10) Uani 1 1 d . . .
O12 O 0.1396(3) 0.2120(3) 0.5787(7) 0.0601(11) Uani 1 1 d . . .
C21 C 0.1694(4) 0.0850(4) 1.1279(8) 0.0515(12) Uani 1 1 d . . .
H21a H 0.1425 0.0306 1.0743 0.062 Uiso 1 1 calc R . .
H21b H 0.1285 0.1084 1.2123 0.062 Uiso 1 1 calc R . .
C22 C 0.2541(3) 0.0566(3) 1.2098(7) 0.0472(11) Uani 1 1 d . . .
O21 O 0.3249(3) 0.0854(3) 1.1412(6) 0.0497(9) Uani 1 1 d . . .
O22 O 0.2522(2) 0.0074(3) 1.3310(7) 0.0579(11) Uani 1 1 d . . .
N7 N 0.4268(3) 0.1375(3) 0.8431(8) 0.0465(11) Uani 1 1 d . . .
C8 C 0.5000 0.1483(4) 0.9340(16) 0.0420(13) Uani 1 2 d S . .
H8 H 0.5000 0.1619 1.0485 0.050 Uiso 1 2 calc SR . .
C3 C 0.4074(4) 0.1026(4) 0.5430(8) 0.0554(13) Uani 1 1 d D . .
H3 H 0.3457 0.1014 0.5425 0.066 Uiso 1 1 calc R A .
N1 N 0.4549(4) 0.0873(3) 0.4016(7) 0.0618(15) Uani 0.50 1 d PD A -1
H1a H 0.4247 0.0810 0.3148 0.074 Uiso 0.50 1 d PR A -1
C1 C 0.4549(4) 0.0873(3) 0.4016(7) 0.0618(15) Uani 0.50 1 d PD . -2
H1b H 0.4247 0.0810 0.3148 0.074 Uiso 0.50 1 d PR . -2
C4 C 0.4540(3) 0.1198(3) 0.6858(7) 0.0431(11) Uani 1 1 d D . .

loop_
_atom_site_aniso_label
_atom_site_aniso_U_11
_atom_site_aniso_U_22
_atom_site_aniso_U_33
_atom_site_aniso_U_23
_atom_site_aniso_U_13
_atom_site_aniso_U_12
O1 0.060(4) 0.090(5) 0.128(9) -0.044(6) 0.000 0.000
Cu1 0.0365(5) 0.0521(5) 0.0552(6) 0.0053(3) -0.0007(3) 0.00143(17)
N10 0.035(3) 0.049(2) 0.063(3) -0.001(2) -0.0025(19) -0.0004(14)
C11 0.044(3) 0.052(2) 0.058(3) 0.003(2) 0.002(3) 0.002(2)
C12 0.045(2) 0.046(2) 0.067(4) 0.007(3) 0.001(2) 0.003(2)
O11 0.0409(18) 0.060(2) 0.067(3) 0.015(2) -0.0060(19) 0.0022(15)
O12 0.048(2) 0.066(2) 0.066(3) 0.015(2) -0.0100(19) -0.0046(16)
C21 0.043(2) 0.056(3) 0.056(3) -0.001(2) 0.001(2) 0.001(2)
C22 0.045(2) 0.045(2) 0.051(3) -0.003(2) -0.001(2) -0.0020(18)
O21 0.0406(16) 0.0544(19) 0.054(2) 0.0025(18) -0.0045(17) 0.0024(15)
O22 0.050(2) 0.0588(19) 0.065(3) 0.006(2) -0.0034(19) -0.0003(16)
N7 0.035(2) 0.049(2) 0.056(3) 0.0013(18) -0.003(2) 0.0003(14)
C8 0.041(3) 0.050(3) 0.035(3) 0.001(3) 0.000 0.000
C3 0.060(3) 0.045(2) 0.061(3) -0.001(3) -0.011(3) -0.001(2)
N1 0.093(4) 0.044(2) 0.048(3) -0.001(2) -0.009(3) -0.004(2)
C1 0.093(4) 0.044(2) 0.048(3) -0.001(2) -0.009(3) -0.004(2)
C4 0.042(3) 0.039(2) 0.048(3) -0.0028(18) 0.001(2) 0.0020(18)

loop_
_atom_type_symbol
_atom_type_description
_atom_type_scat_dispersion_real
_atom_type_scat_dispersion_imag
_atom_type_scat_source
C C 0.0039 0.0018 'Henke tables from the CCTBX'
H H 0.0000 0.0000 'Henke tables from the CCTBX'
N N 0.0072 0.0035 'Henke tables from the CCTBX'
O O 0.0126 0.0067 'Henke tables from the CCTBX'
Cu Cu 0.3287 1.3789 'Henke tables from the CCTBX'

loop_
_geom_angle_atom_site_label_1
_geom_angle_atom_site_label_2
_geom_angle_atom_site_label_3
_geom_angle
_geom_angle_site_symmetry_1
_geom_angle_site_symmetry_3
N10 Cu1 O11 83.1(3) . .
N10 Cu1 O12 95.8(2) . 6
N10 Cu1 O22 81.19(19) . 4_554
N10 Cu1 N7 176.3(3) . .
O11 Cu1 O12 101.45(18) . 6
O11 Cu1 O22 87.78(18) . 4_554
O12 Cu1 O22 169.95(19) 6 4_554
O21 Cu1 N10 84.7(3) . .
O21 Cu1 O11 166.85(17) . .
O21 Cu1 O12 84.62(18) . 6
O21 Cu1 O22 85.54(18) . 4_554
O21 Cu1 N7 98.8(2) . .
N7 Cu1 O11 93.3(2) . .
N7 Cu1 O12 85.67(18) . 6
N7 Cu1 O22 97.89(17) . 4_554
C11 N10 Cu1 109.6(5) . .
C11 N10 C21 117.6(5) . .
C21 N10 Cu1 107.9(4) . .
N10 C11 C12 110.5(5) . .
O11 C12 C11 115.9(6) . .
O12 C12 C11 119.8(5) . .
O12 C12 O11 124.3(6) . .
C12 O11 Cu1 114.3(4) . .
N10 C21 C22 110.1(5) . .
O21 C22 C21 116.7(5) . .
O22 C22 C21 119.4(5) . .
O22 C22 O21 123.9(5) . .
C22 O2A Cu1 114.1(4) . .
C8 N7 Cu1 124.8(6) . .
C8 N7 C4 105.9(6) . .
C4 N7 Cu1 129.2(4) . .
N7 C8 N7 112.5(10) 3_655 .
N1 C3 C4 116.7(5) . .
N7 C4 C3 130.9(5) . .
N7 C4 C4 107.8(3) . 3_655
C3 C4 C4 121.2(3) . 3_655

loop_
_geom_bond_atom_site_label_1
_geom_bond_atom_site_label_2
_geom_bond_distance
_geom_bond_site_symmetry_2
Cu1 N10 1.969(6) .
Cu1 O11 1.985(4) .
Cu1 O12 2.507(4) 6
Cu1 O21 1.947(5) .
Cu1 O22 2.524(5) 4_554
Cu1 N7 1.977(5) .
N10 C11 1.461(10) .
N10 C21 1.486(9) .
C11 C12 1.536(10) .
C12 O11 1.278(6) .
C12 O12 1.229(9) .
C21 C22 1.520(8) .
C22 O21 1.293(7) .
C22 O22 1.214(8) .
N7 C8 1.356(9) .
N7 C4 1.367(8) .
C8 N7 1.356(9) 3_655
C3 N1 1.378(8) .
C3 C4 1.386(7) .
C4 C4 1.417(9) 3_655

loop_
_geom_hbond_atom_site_label_D
_geom_hbond_atom_site_label_H
_geom_hbond_atom_site_label_A
_geom_hbond_distance_DH
_geom_hbond_distance_HA
_geom_hbond_distance_DA
_geom_hbond_angle_DHA
_geom_hbond_site_symmetry_A
O1 H1 O12 0.86 2.03 2.885(7) 170.1 .
N1 H1a O21A 0.85 2.09 2.910(8) 163.9 1_554
